data_7706369
loop_
_publ_author_name
'Guo, Xusheng'
'Li, Chao'
'Wang, Weibo'
'Hou, Yuanjun'
'Zhang, Baowen'
'Wang, Xuesong'
'Zhou, Qianxiong'

_publ_section_title
;
 Polypyridyl Co complex-based water reduction catalysts: why replace a
 pyridine group with isoquinoline rather than quinoline?
;
_journal_issue 6
_journal_name_full 'Dalton transactions (Cambridge, England : 2003)'
_journal_page_first 2042
_journal_page_last 2049
_journal_paper_doi 10.1039/c9dt04767k
_journal_volume 50
_journal_year 2021
_chemical_absolute_configuration rm
_chemical_formula_moiety 'C22 H20 Cl2 Co N4'
_chemical_formula_sum 'C22 H20 Cl2 Co N4'
_chemical_formula_weight 470.25
_space_group_crystal_system monoclinic
_space_group_IT_number 5
_space_group_name_Hall 'C 2y'
_space_group_name_H-M_alt 'C 1 2 1'
_atom_sites_solution_hydrogens geom
_audit_creation_date 2020-11-11
_audit_creation_method
;
Olex2 1.3
(compiled 2020.02.04 svn.rd84adfe8 for OlexSys, GUI svn.r6032)
;
_audit_update_record
;
2020-12-29 deposited with the CCDC.	2021-01-07 downloaded from the CCDC.
;
_cell_angle_alpha 90
_cell_angle_beta 90.314(4)
_cell_angle_gamma 90
_cell_formula_units_Z 4
_cell_length_a 17.0415(16)
_cell_length_b 8.9433(9)
_cell_length_c 16.9729(19)
_cell_measurement_reflns_used 9908
_cell_measurement_temperature 273(2)
_cell_measurement_theta_max 27.26
_cell_measurement_theta_min 3.38
_cell_volume 2586.8(5)
_computing_cell_refinement 'SAINT V8.38A (Bruker, 2018)'
_computing_data_reduction 'SAINT V8.38A (Bruker, 2018)'
_computing_molecular_graphics 'Olex2 1.3 (Dolomanov et al., 2009)'
_computing_publication_material 'Olex2 1.3 (Dolomanov et al., 2009)'
_computing_structure_refinement 'XL  (Sheldrick, 2008)'
_diffrn_ambient_temperature 273.15
_diffrn_measured_fraction_theta_full 0.996
_diffrn_measured_fraction_theta_max 0.984
_diffrn_measurement_device_type 'Bruker APEX-II CCD'
_diffrn_measurement_method '\f and \w scans'
_diffrn_radiation_type MoK\a
_diffrn_radiation_wavelength 0.71073
_diffrn_reflns_av_R_equivalents 0.0513
_diffrn_reflns_av_unetI/netI 0.0577
_diffrn_reflns_Laue_measured_fraction_full 0.996
_diffrn_reflns_Laue_measured_fraction_max 0.984
_diffrn_reflns_limit_h_max 22
_diffrn_reflns_limit_h_min -22
_diffrn_reflns_limit_k_max 11
_diffrn_reflns_limit_k_min -11
_diffrn_reflns_limit_l_max 22
_diffrn_reflns_limit_l_min -22
_diffrn_reflns_number 18952
_diffrn_reflns_point_group_measured_fraction_full 0.997
_diffrn_reflns_point_group_measured_fraction_max 0.984
_diffrn_reflns_theta_full 25.242
_diffrn_reflns_theta_max 27.509
_diffrn_reflns_theta_min 3.379
_diffrn_source_current 30.0
_diffrn_source_power 1.5
_diffrn_source_voltage 50.0
_diffrn_standards_number 0
_exptl_absorpt_coefficient_mu 0.883
_exptl_absorpt_correction_T_max 0.7456
_exptl_absorpt_correction_T_min 0.6679
_exptl_absorpt_correction_type none
_exptl_absorpt_process_details
;
SADABS-2016/2 (Bruker,2016/2) was used for absorption correction.
wR2(int) was 0.0906 before and 0.0754 after correction.
The Ratio of minimum to maximum transmission is 0.8958.
The \l/2 correction factor is Not present.
;
_exptl_crystal_colour pink
_exptl_crystal_density_diffrn 1.207
_exptl_crystal_description block
_exptl_crystal_F_000 964
_refine_diff_density_max 0.812
_refine_diff_density_min -0.701
_refine_diff_density_rms 0.142
_refine_ls_abs_structure_details
;
 Flack x determined using 2107 quotients [(I+)-(I-)]/[(I+)+(I-)]
 (Parsons, Flack and Wagner, Acta Cryst. B69 (2013) 249-259).
;
_refine_ls_abs_structure_Flack -0.063(11)
_refine_ls_extinction_method none
_refine_ls_goodness_of_fit_ref 1.052
_refine_ls_hydrogen_treatment constr
_refine_ls_matrix_type full
_refine_ls_number_parameters 263
_refine_ls_number_reflns 5946
_refine_ls_number_restraints 310
_refine_ls_restrained_S_all 1.048
_refine_ls_R_factor_all 0.0766
_refine_ls_R_factor_gt 0.0682
_refine_ls_shift/su_max 0.003
_refine_ls_shift/su_mean 0.000
_refine_ls_structure_factor_coef Fsqd
_refine_ls_weighting_details 'w=1/[\s^2^(Fo^2^)+(0.1474P)^2^+0.2724P] where P=(Fo^2^+2Fc^2^)/3'
_refine_ls_weighting_scheme calc
_refine_ls_wR_factor_gt 0.1856
_refine_ls_wR_factor_ref 0.1968
_reflns_Friedel_coverage 0.880
_reflns_Friedel_fraction_full 0.998
_reflns_Friedel_fraction_max 0.984
_reflns_number_gt 5234
_reflns_number_total 5946
_reflns_threshold_expression 'I > 2\s(I)'
_cod_data_source_file c9dt04767k2.cif
_cod_data_source_block 20201111_pink_0m_a_sq
_cod_depositor_comments 'Adding full bibliography for 7706369--7706370.cif.'
_cod_database_code 7706369
_shelx_shelxl_version_number 2014/7
_shelx_space_group_comment
;
The symmetry employed for this shelxl refinement is uniquely defined
by the following loop, which should always be used as a source of
symmetry information in preference to the above space-group names.
They are only intended as comments.
;
_olex2_refinement_description
;
1. Twinned data refinement
 Scales: 0.702(4)
 0.298(4)
2. Fixed Uiso
 At 1.2 times of:
  All C(H) groups, All C(H,H) groups
3. Uiso/Uaniso restraints and constraints
Uanis(C2) \\sim Ueq: with sigma of 0.01 and sigma for terminal atoms of 0.02
Uanis(C5) \\sim Ueq, Uanis(C14) \\sim Ueq: with sigma of 0.01 and sigma for
terminal atoms of 0.02
4. Rigid body (RIGU) restrains
 All non-hydrogen atoms
 with sigma for 1-2 distances of 0.004 and sigma for 1-3 distances of 0.004
5.a Secondary CH2 refined with riding coordinates:
 C3(H3A,H3B), C11(H11A,H11B), C12(H12A,H12B)
5.b Aromatic/amide H refined with riding coordinates:
 C1(H1), C2(H2), C4(H4), C5(H5), C6(H6), C7(H7), C9(H9), C8(H8), C14(H14),
 C16(H16), C18(H18), C19(H19), C20(H20), C21(H21)
;
_olex2_submission_special_instructions 'No special instructions were received'

loop_
_space_group_symop_operation_xyz
'x, y, z'
'-x, y, -z'
'x+1/2, y+1/2, z'
'-x+1/2, y+1/2, -z'

loop_
_atom_site_label
_atom_site_type_symbol
_atom_site_fract_x
_atom_site_fract_y
_atom_site_fract_z
_atom_site_U_iso_or_equiv
_atom_site_adp_type
_atom_site_occupancy
_atom_site_site_symmetry_order
_atom_site_calc_flag
_atom_site_refinement_flags_posn
_atom_site_refinement_flags_adp
_atom_site_refinement_flags_occupancy
_atom_site_disorder_assembly
_atom_site_disorder_group
Co1 Co 0.36553(7) 0.69207(12) 0.78498(8) 0.0361(3) Uani 1 1 d . U . . .
C1 C 0.3211(8) 0.6107(18) 1.0656(8) 0.063(3) Uani 1 1 d . U . . .
H1 H 0.3126 0.5884 1.1183 0.076 Uiso 1 1 calc R U . . .
N1 N 0.4315(5) 0.4847(9) 0.7776(7) 0.0462(19) Uani 1 1 d . U . . .
Cl1 Cl 0.48119(15) 0.8378(2) 0.7821(2) 0.0485(6) Uani 1 1 d . U . . .
Cl2 Cl 0.27309(16) 0.9012(3) 0.7880(2) 0.0523(6) Uani 1 1 d . U . . .
N2 N 0.3484(5) 0.6650(10) 0.9090(5) 0.046(2) Uani 1 1 d . U . . .
C2 C 0.5035(11) 0.212(2) 0.7538(13) 0.102(5) Uani 1 1 d . U . . .
H2 H 0.5274 0.1214 0.7426 0.123 Uiso 1 1 calc R U . . .
C4 C 0.5101(6) 0.4784(12) 0.7719(11) 0.070(4) Uani 1 1 d . U . . .
H4 H 0.5391 0.5658 0.7783 0.084 Uiso 1 1 calc R U . . .
N4 N 0.3379(5) 0.6679(9) 0.6617(5) 0.0403(18) Uani 1 1 d . U . . .
C3 C 0.2223(6) 0.5472(14) 0.7154(7) 0.051(2) Uani 1 1 d . U . . .
H3A H 0.1908 0.4591 0.7045 0.061 Uiso 1 1 calc R U . . .
H3B H 0.1869 0.6304 0.7240 0.061 Uiso 1 1 calc R U . . .
N3 N 0.2694(6) 0.5215(11) 0.7880(6) 0.0458(18) Uani 1 1 d . U . . .
C5 C 0.5493(9) 0.3456(17) 0.7569(11) 0.079(4) Uani 1 1 d . U . . .
H5 H 0.6033 0.3435 0.7491 0.095 Uiso 1 1 calc R U . . .
C6 C 0.3960(6) 0.7108(16) 0.9652(6) 0.050(2) Uani 1 1 d . U . . .
H6 H 0.4424 0.7580 0.9506 0.060 Uiso 1 1 calc R U . . .
C7 C 0.3809(7) 0.692(2) 1.0464(6) 0.060(3) Uani 1 1 d . U . . .
H7 H 0.4125 0.7372 1.0845 0.072 Uiso 1 1 calc R U . . .
C9 C 0.2690(7) 0.5551(14) 1.0079(7) 0.054(2) Uani 1 1 d . U . . .
H9 H 0.2251 0.5003 1.0228 0.064 Uiso 1 1 calc R U . . .
C8 C 0.3780(6) 0.7146(13) 0.6007(6) 0.046(2) Uani 1 1 d . U . . .
H8 H 0.4218 0.7743 0.6094 0.055 Uiso 1 1 calc R U . . .
C10 C 0.2835(6) 0.5826(13) 0.9290(7) 0.048(2) Uani 1 1 d . U . . .
C11 C 0.2272(7) 0.5508(17) 0.8626(8) 0.058(3) Uani 1 1 d . U . . .
H11A H 0.1954 0.4646 0.8759 0.070 Uiso 1 1 calc R U . . .
H11B H 0.1924 0.6357 0.8556 0.070 Uiso 1 1 calc R U . . .
C12 C 0.3021(7) 0.3635(13) 0.7880(12) 0.062(3) Uani 1 1 d . U . . .
H12A H 0.2781 0.3079 0.7451 0.074 Uiso 1 1 calc R U . . .
H12B H 0.2876 0.3148 0.8369 0.074 Uiso 1 1 calc R U . . .
C13 C 0.3941(6) 0.3569(12) 0.7790(10) 0.056(3) Uani 1 1 d . U . . .
C14 C 0.4272(10) 0.218(2) 0.7670(13) 0.092(5) Uani 1 1 d . U . . .
H14 H 0.3969 0.1312 0.7682 0.110 Uiso 1 1 calc R U . . .
C15 C 0.2716(6) 0.5792(14) 0.6475(7) 0.049(2) Uani 1 1 d . U . . .
C16 C 0.2514(8) 0.5302(18) 0.5713(8) 0.062(3) Uani 1 1 d . U . . .
H16 H 0.2117 0.4599 0.5645 0.074 Uiso 1 1 calc R U . . .
C17 C 0.2904(7) 0.5864(15) 0.5061(7) 0.054(2) Uani 1 1 d . U . . .
C18 C 0.2785(10) 0.544(2) 0.4287(9) 0.078(4) Uani 1 1 d . U . . .
H18 H 0.2401 0.4732 0.4170 0.094 Uiso 1 1 calc R U . . .
C19 C 0.3236(9) 0.6052(19) 0.3668(8) 0.069(3) Uani 1 1 d . U . . .
H19 H 0.3122 0.5803 0.3147 0.083 Uiso 1 1 calc R U . . .
C20 C 0.3816(8) 0.697(3) 0.3828(7) 0.067(3) Uani 1 1 d . U . . .
H20 H 0.4101 0.7363 0.3409 0.081 Uiso 1 1 calc R U . . .
C21 C 0.4025(7) 0.7397(15) 0.4578(7) 0.055(3) Uani 1 1 d . U . . .
H21 H 0.4440 0.8054 0.4664 0.066 Uiso 1 1 calc R U . . .
C22 C 0.3579(7) 0.6787(14) 0.5235(5) 0.045(2) Uani 1 1 d . U . . .

loop_
_atom_site_aniso_label
_atom_site_aniso_U_11
_atom_site_aniso_U_22
_atom_site_aniso_U_33
_atom_site_aniso_U_23
_atom_site_aniso_U_13
_atom_site_aniso_U_12
Co1 0.0337(5) 0.0299(5) 0.0449(5) 0.0004(7) 0.0036(5) -0.0003(5)
C1 0.054(6) 0.074(8) 0.062(6) 0.015(5) 0.011(4) 0.004(5)
N1 0.039(4) 0.030(3) 0.070(6) 0.007(4) 0.011(3) -0.008(3)
Cl1 0.0479(12) 0.0264(8) 0.0711(15) -0.0002(12) 0.0063(12) -0.0077(9)
Cl2 0.0468(13) 0.0433(11) 0.0670(16) -0.0004(14) 0.0049(13) 0.0152(10)
N2 0.046(4) 0.040(5) 0.053(4) 0.009(3) 0.007(3) -0.007(3)
C2 0.087(7) 0.063(7) 0.157(12) -0.002(7) 0.021(7) 0.007(6)
C4 0.036(4) 0.030(4) 0.144(13) 0.004(6) 0.013(5) -0.002(4)
N4 0.041(3) 0.029(4) 0.051(4) -0.011(3) 0.002(3) 0.000(3)
C3 0.041(4) 0.060(5) 0.051(4) -0.002(4) -0.001(4) -0.014(4)
N3 0.043(4) 0.045(4) 0.049(4) 0.004(3) 0.004(4) -0.009(3)
C5 0.058(6) 0.048(5) 0.131(11) 0.005(6) 0.014(6) 0.006(5)
C6 0.048(5) 0.056(6) 0.046(4) 0.001(4) 0.009(3) 0.005(5)
C7 0.065(6) 0.071(6) 0.042(4) 0.006(6) -0.001(4) 0.002(7)
C9 0.052(5) 0.055(6) 0.053(5) 0.015(4) 0.013(4) -0.002(5)
C8 0.037(4) 0.048(6) 0.052(4) -0.009(4) -0.001(3) -0.001(4)
C10 0.037(4) 0.046(5) 0.060(5) 0.011(4) 0.011(3) -0.001(4)
C11 0.038(5) 0.063(6) 0.073(5) 0.008(5) 0.009(4) -0.009(5)
C12 0.044(4) 0.050(5) 0.091(8) 0.006(5) 0.011(5) -0.002(4)
C13 0.046(4) 0.042(5) 0.081(8) 0.008(5) 0.009(5) -0.003(4)
C14 0.078(6) 0.061(7) 0.138(12) -0.003(6) 0.013(6) 0.000(5)
C15 0.041(4) 0.057(6) 0.050(4) -0.009(4) -0.002(4) -0.008(4)
C16 0.054(6) 0.072(7) 0.060(5) -0.007(5) -0.003(4) -0.025(6)
C17 0.057(6) 0.053(6) 0.051(5) -0.007(4) -0.006(4) 0.003(5)
C18 0.080(8) 0.095(10) 0.058(5) -0.014(6) -0.005(5) -0.018(8)
C19 0.070(7) 0.086(9) 0.052(6) -0.015(5) -0.009(5) 0.002(6)
C20 0.074(7) 0.084(7) 0.045(5) -0.008(6) -0.004(4) 0.006(7)
C21 0.056(6) 0.064(7) 0.045(4) -0.001(4) 0.002(4) 0.011(5)
C22 0.053(5) 0.043(5) 0.041(4) -0.012(4) -0.002(3) 0.006(5)

loop_
_atom_type_symbol
_atom_type_description
_atom_type_scat_dispersion_real
_atom_type_scat_dispersion_imag
_atom_type_scat_source
C C 0.0033 0.0016 'International Tables Vol C Tables 4.2.6.8 and 6.1.1.4'
H H 0.0000 0.0000 'International Tables Vol C Tables 4.2.6.8 and 6.1.1.4'
Cl Cl 0.1484 0.1585 'International Tables Vol C Tables 4.2.6.8 and 6.1.1.4'
Co Co 0.3494 0.9721 'International Tables Vol C Tables 4.2.6.8 and 6.1.1.4'
N N 0.0061 0.0033 'International Tables Vol C Tables 4.2.6.8 and 6.1.1.4'

loop_
_geom_angle_atom_site_label_1
_geom_angle_atom_site_label_2
_geom_angle_atom_site_label_3
_geom_angle
_geom_angle_site_symmetry_1
_geom_angle_site_symmetry_3
_geom_angle_publ_flag
N1 Co1 Cl1 92.2(2) . . ?
N1 Co1 Cl2 170.9(2) . . ?
N1 Co1 N3 78.4(3) . . ?
Cl1 Co1 Cl2 96.67(11) . . ?
N2 Co1 N1 91.9(4) . . ?
N2 Co1 Cl1 101.6(3) . . ?
N2 Co1 Cl2 88.5(3) . . ?
N2 Co1 N4 156.1(3) . . ?
N2 Co1 N3 78.3(4) . . ?
N4 Co1 N1 88.2(4) . . ?
N4 Co1 Cl1 102.3(2) . . ?
N4 Co1 Cl2 87.7(2) . . ?
N4 Co1 N3 78.3(4) . . ?
N3 Co1 Cl1 170.5(3) . . ?
N3 Co1 Cl2 92.8(3) . . ?
C7 C1 H1 119.4 . . ?
C7 C1 C9 121.2(12) . . ?
C9 C1 H1 119.4 . . ?
C4 N1 Co1 123.7(6) . . ?
C13 N1 Co1 119.5(7) . . ?
C13 N1 C4 116.8(9) . . ?
C6 N2 Co1 126.2(7) . . ?
C6 N2 C10 119.0(10) . . ?
C10 N2 Co1 114.7(8) . . ?
C5 C2 H2 119.9 . . ?
C14 C2 H2 119.9 . . ?
C14 C2 C5 120.2(17) . . ?
N1 C4 H4 119.0 . . ?
N1 C4 C5 122.0(11) . . ?
C5 C4 H4 119.0 . . ?
C8 N4 Co1 128.6(7) . . ?
C8 N4 C15 117.9(9) . . ?
C15 N4 Co1 113.3(7) . . ?
H3A C3 H3B 107.9 . . ?
N3 C3 H3A 109.2 . . ?
N3 C3 H3B 109.2 . . ?
C15 C3 H3A 109.2 . . ?
C15 C3 H3B 109.2 . . ?
C15 C3 N3 112.0(9) . . ?
C3 N3 Co1 105.5(6) . . ?
C3 N3 C12 109.9(11) . . ?
C11 N3 Co1 104.9(7) . . ?
C11 N3 C3 114.7(9) . . ?
C11 N3 C12 110.1(11) . . ?
C12 N3 Co1 111.5(7) . . ?
C2 C5 H5 121.3 . . ?
C4 C5 C2 117.3(13) . . ?
C4 C5 H5 121.3 . . ?
N2 C6 H6 118.1 . . ?
N2 C6 C7 123.8(12) . . ?
C7 C6 H6 118.1 . . ?
C1 C7 C6 117.3(14) . . ?
C1 C7 H7 121.4 . . ?
C6 C7 H7 121.4 . . ?
C1 C9 H9 120.2 . . ?
C10 C9 C1 119.6(11) . . ?
C10 C9 H9 120.2 . . ?
N4 C8 H8 118.5 . . ?
N4 C8 C22 123.0(10) . . ?
C22 C8 H8 118.5 . . ?
N2 C10 C9 118.8(11) . . ?
N2 C10 C11 115.4(10) . . ?
C9 C10 C11 125.1(10) . . ?
N3 C11 C10 111.2(9) . . ?
N3 C11 H11A 109.4 . . ?
N3 C11 H11B 109.4 . . ?
C10 C11 H11A 109.4 . . ?
C10 C11 H11B 109.4 . . ?
H11A C11 H11B 108.0 . . ?
N3 C12 H12A 108.9 . . ?
N3 C12 H12B 108.9 . . ?
N3 C12 C13 113.5(8) . . ?
H12A C12 H12B 107.7 . . ?
C13 C12 H12A 108.9 . . ?
C13 C12 H12B 108.9 . . ?
N1 C13 C12 117.0(9) . . ?
N1 C13 C14 125.8(12) . . ?
C14 C13 C12 117.0(11) . . ?
C2 C14 C13 117.4(16) . . ?
C2 C14 H14 121.3 . . ?
C13 C14 H14 121.3 . . ?
N4 C15 C3 116.3(9) . . ?
N4 C15 C16 121.8(10) . . ?
C16 C15 C3 121.8(10) . . ?
C15 C16 H16 119.9 . . ?
C17 C16 C15 120.3(11) . . ?
C17 C16 H16 119.9 . . ?
C16 C17 C22 115.4(10) . . ?
C18 C17 C16 126.1(13) . . ?
C18 C17 C22 117.7(12) . . ?
C17 C18 H18 119.3 . . ?
C17 C18 C19 121.4(15) . . ?
C19 C18 H18 119.3 . . ?
C18 C19 H19 120.0 . . ?
C20 C19 C18 120.0(12) . . ?
C20 C19 H19 120.0 . . ?
C19 C20 H20 118.1 . . ?
C19 C20 C21 123.8(14) . . ?
C21 C20 H20 118.1 . . ?
C20 C21 H21 120.9 . . ?
C20 C21 C22 118.2(12) . . ?
C22 C21 H21 120.9 . . ?
C8 C22 C17 121.1(10) . . ?
C8 C22 C21 120.5(11) . . ?
C17 C22 C21 118.3(9) . . ?

loop_
_geom_bond_atom_site_label_1
_geom_bond_atom_site_label_2
_geom_bond_distance
_geom_bond_site_symmetry_2
_geom_bond_publ_flag
Co1 N1 2.173(9) . ?
Co1 Cl1 2.364(2) . ?
Co1 Cl2 2.446(3) . ?
Co1 N2 2.141(9) . ?
Co1 N4 2.153(9) . ?
Co1 N3 2.239(9) . ?
C1 H1 0.9300 . ?
C1 C7 1.30(2) . ?
C1 C9 1.41(2) . ?
N1 C4 1.346(13) . ?
N1 C13 1.309(13) . ?
N2 C6 1.314(15) . ?
N2 C10 1.373(13) . ?
C2 H2 0.9300 . ?
C2 C5 1.43(3) . ?
C2 C14 1.32(2) . ?
C4 H4 0.9300 . ?
C4 C5 1.387(18) . ?
N4 C8 1.312(14) . ?
N4 C15 1.401(14) . ?
C3 H3A 0.9700 . ?
C3 H3B 0.9700 . ?
C3 N3 1.485(15) . ?
C3 C15 1.458(15) . ?
N3 C11 1.484(16) . ?
N3 C12 1.519(15) . ?
C5 H5 0.9300 . ?
C6 H6 0.9300 . ?
C6 C7 1.413(14) . ?
C7 H7 0.9300 . ?
C9 H9 0.9300 . ?
C9 C10 1.386(17) . ?
C8 H8 0.9300 . ?
C8 C22 1.389(13) . ?
C10 C11 1.502(18) . ?
C11 H11A 0.9700 . ?
C11 H11B 0.9700 . ?
C12 H12A 0.9700 . ?
C12 H12B 0.9700 . ?
C12 C13 1.577(15) . ?
C13 C14 1.38(2) . ?
C14 H14 0.9300 . ?
C15 C16 1.407(17) . ?
C16 H16 0.9300 . ?
C16 C17 1.388(19) . ?
C17 C18 1.382(19) . ?
C17 C22 1.445(17) . ?
C18 H18 0.9300 . ?
C18 C19 1.42(2) . ?
C19 H19 0.9300 . ?
C19 C20 1.31(2) . ?
C20 H20 0.9300 . ?
C20 C21 1.373(17) . ?
C21 H21 0.9300 . ?
C21 C22 1.460(15) . ?

loop_
_geom_torsion_atom_site_label_1
_geom_torsion_atom_site_label_2
_geom_torsion_atom_site_label_3
_geom_torsion_atom_site_label_4
_geom_torsion
_geom_torsion_site_symmetry_1
_geom_torsion_site_symmetry_2
_geom_torsion_site_symmetry_3
_geom_torsion_site_symmetry_4
_geom_torsion_publ_flag
Co1 N1 C4 C5 -171.3(13) . . . . ?
Co1 N1 C13 C12 -1(2) . . . . ?
Co1 N1 C13 C14 173.2(15) . . . . ?
Co1 N2 C6 C7 178.7(12) . . . . ?
Co1 N2 C10 C9 178.0(9) . . . . ?
Co1 N2 C10 C11 -11.4(13) . . . . ?
Co1 N4 C8 C22 173.2(8) . . . . ?
Co1 N4 C15 C3 13.6(13) . . . . ?
Co1 N4 C15 C16 -169.6(11) . . . . ?
Co1 N3 C11 C10 -42.0(12) . . . . ?
Co1 N3 C12 C13 -4.7(18) . . . . ?
C1 C9 C10 N2 -0.6(18) . . . . ?
C1 C9 C10 C11 -170.2(13) . . . . ?
N1 C4 C5 C2 -5(3) . . . . ?
N1 C13 C14 C2 1(3) . . . . ?
N2 C6 C7 C1 8(2) . . . . ?
N2 C10 C11 N3 37.7(15) . . . . ?
C4 N1 C13 C12 178.3(15) . . . . ?
C4 N1 C13 C14 -7(3) . . . . ?
N4 C8 C22 C17 0.0(18) . . . . ?
N4 C8 C22 C21 177.1(10) . . . . ?
N4 C15 C16 C17 -9(2) . . . . ?
C3 N3 C11 C10 -157.4(10) . . . . ?
C3 N3 C12 C13 112.0(15) . . . . ?
C3 C15 C16 C17 167.3(13) . . . . ?
N3 C3 C15 N4 -38.1(15) . . . . ?
N3 C3 C15 C16 145.0(13) . . . . ?
N3 C12 C13 N1 4(2) . . . . ?
N3 C12 C13 C14 -170.9(16) . . . . ?
C5 C2 C14 C13 4(3) . . . . ?
C6 N2 C10 C9 2.2(17) . . . . ?
C6 N2 C10 C11 172.8(11) . . . . ?
C7 C1 C9 C10 3(2) . . . . ?
C9 C1 C7 C6 -6(2) . . . . ?
C9 C10 C11 N3 -152.4(12) . . . . ?
C8 N4 C15 C3 -171.6(10) . . . . ?
C8 N4 C15 C16 5.2(17) . . . . ?
C10 N2 C6 C7 -6(2) . . . . ?
C11 N3 C12 C13 -120.7(14) . . . . ?
C12 N3 C11 C10 78.0(13) . . . . ?
C12 C13 C14 C2 175.4(19) . . . . ?
C13 N1 C4 C5 9(3) . . . . ?
C14 C2 C5 C4 -2(3) . . . . ?
C15 N4 C8 C22 -0.6(16) . . . . ?
C15 C3 N3 Co1 40.7(11) . . . . ?
C15 C3 N3 C11 155.7(11) . . . . ?
C15 C3 N3 C12 -79.6(12) . . . . ?
C15 C16 C17 C18 177.4(16) . . . . ?
C15 C16 C17 C22 8(2) . . . . ?
C16 C17 C18 C19 -177.9(16) . . . . ?
C16 C17 C22 C8 -3.8(18) . . . . ?
C16 C17 C22 C21 179.1(12) . . . . ?
C17 C18 C19 C20 4(3) . . . . ?
C18 C17 C22 C8 -173.9(14) . . . . ?
C18 C17 C22 C21 9.0(19) . . . . ?
C18 C19 C20 C21 0(3) . . . . ?
C19 C20 C21 C22 0(2) . . . . ?
C20 C21 C22 C8 178.2(13) . . . . ?
C20 C21 C22 C17 -4.7(18) . . . . ?
C22 C17 C18 C19 -9(2) . . . . ?

loop_
_twin_individual_id
_twin_individual_mass_fraction_refined
1 0.702(4)
2 0.298(4)
